data_7241947
loop_
_publ_author_name
'Funnell, Nicholas P.'
'Allan, David R.'
'Maloney, Andrew G. P.'
'Smith, Ronald I.'
'Wilson, Cameron J. G.'
'Parsons, Simon'

_publ_section_title
;
 Suppression of isotopic polymorphism
;
_journal_issue 4
_journal_name_full CrystEngComm
_journal_page_first 769
_journal_page_last 776
_journal_paper_doi 10.1039/D0CE01636E
_journal_volume 23
_journal_year 2021
_chemical_absolute_configuration ad
_chemical_compound_source 'Sigma Aldrich'
_chemical_formula_moiety 'C12 H8 Cl5 N1 O1'
_chemical_formula_sum 'C12 H8 Cl5 N O'
_chemical_formula_weight 359.47
_chemical_name_systematic '4-methylpyridine pentachlorophenol'
_space_group_IT_number 9
_space_group_name_Hall 'C -2yc'
_space_group_name_H-M_alt 'C 1 c 1'
_symmetry_cell_setting monoclinic
_symmetry_space_group_name_Hall 'C -2yc'
_symmetry_space_group_name_H-M 'C 1 c 1'
_atom_sites_solution_hydrogens geom
_atom_sites_solution_primary other
_audit_creation_date 2020-10-08
_audit_creation_method 'CRYSTALS_ver_14.61_build_7795 '
_audit_update_record
;
2020-11-10 deposited with the CCDC.	2020-12-21 downloaded from the CCDC.
;
_cell_angle_alpha 90
_cell_angle_beta 95.52(3)
_cell_angle_gamma 90
_cell_formula_units_Z 4
_cell_length_a 3.8385(8)
_cell_length_b 27.440(6)
_cell_length_c 12.924(3)
_cell_measurement_reflns_used 7511
_cell_measurement_temperature 293
_cell_measurement_theta_max 16.22
_cell_measurement_theta_min 1.08
_cell_volume 1355.0(5)
_computing_cell_refinement 'Bruker Apex II'
_computing_data_collection 'Rigaku CrystalClear'
_computing_data_reduction 'Apex2 (Bruker AXS, 2006)'
_computing_molecular_graphics 'CAMERON (Watkin et al., 1996)'
_computing_publication_material 'CRYSTALS (Betteridge et al., 2003)'
_computing_structure_refinement 'CRYSTALS (Betteridge et al., 2003)'
_computing_structure_solution 'Model from CSD (GADGUN01)'
_diffrn_ambient_temperature 293
_diffrn_measured_fraction_theta_full 0.654
_diffrn_measured_fraction_theta_max 0.634
_diffrn_measurement_device Area
_diffrn_measurement_device_type Synchrotron
_diffrn_measurement_method \w/2\q
_diffrn_radiation_monochromator 'focussing mirrors'
_diffrn_radiation_type synchrotron
_diffrn_radiation_wavelength 0.51590
_diffrn_reflns_av_R_equivalents 0.000
_diffrn_reflns_av_unetI/netI 0.094
_diffrn_reflns_limit_h_max 4
_diffrn_reflns_limit_h_min -4
_diffrn_reflns_limit_k_max 0
_diffrn_reflns_limit_k_min -28
_diffrn_reflns_limit_l_max 11
_diffrn_reflns_limit_l_min -12
_diffrn_reflns_number 1070
_diffrn_reflns_theta_full 12.166
_diffrn_reflns_theta_max 16.221
_diffrn_reflns_theta_min 1.077
_diffrn_standards_number 0
_exptl_absorpt_coefficient_mu 0.423
_exptl_absorpt_correction_T_max 0.98
_exptl_absorpt_correction_T_min 0.83
_exptl_absorpt_correction_type multi-scan
_exptl_absorpt_process_details 'SADABS (Siemens, 1996)'
_exptl_crystal_colour colourless
_exptl_crystal_density_diffrn 1.762
_exptl_crystal_density_meas ?
_exptl_crystal_density_method 'not measured'
_exptl_crystal_description block
_exptl_crystal_F_000 720
_exptl_crystal_size_max 0.200
_exptl_crystal_size_mid 0.050
_exptl_crystal_size_min 0.050
_refine_diff_density_max 1.02
_refine_diff_density_min -1.21
_refine_ls_abs_structure_details
; 
 Parsons, Flack & Wagner (2013), 
 0 Friedel Pairs 
;
_refine_ls_abs_structure_Flack 0.
_refine_ls_extinction_method None
_refine_ls_goodness_of_fit_ref 0.9871
_refine_ls_hydrogen_treatment constr
_refine_ls_matrix_type full
_refine_ls_number_parameters 102
_refine_ls_number_reflns 1062
_refine_ls_number_restraints 136
_refine_ls_R_factor_all 0.0933
_refine_ls_R_factor_gt 0.0619
_refine_ls_shift/su_max 0.0002745
_refine_ls_shift/su_mean 0.0000266
_refine_ls_structure_factor_coef Fsqd
_refine_ls_weighting_details
;
 Method= Modified Sheldrick 
 w=1/[\s^2^(F^2^) + ( 0.00P)^2^ +27.81P] 
 ,where P=(max(Fo^2^,0) + 2Fc^2^)/3 
;
_refine_ls_weighting_scheme calc
_refine_ls_wR_factor_all 0.1567
_refine_ls_wR_factor_gt 0.1244
_refine_ls_wR_factor_ref 0.1567
_reflns_limit_h_max 4
_reflns_limit_h_min -4
_reflns_limit_k_max 28
_reflns_limit_k_min 0
_reflns_limit_l_max 11
_reflns_limit_l_min -12
_reflns_number_gt 803
_reflns_number_total 1070
_reflns_threshold_expression I>2.0\s(I)
_oxford_diffrn_Wilson_B_factor 3.63
_oxford_diffrn_Wilson_scale 8.69
_oxford_refine_ls_r_factor_ref 0.0933
_oxford_refine_ls_scale 0.3531(11)
_oxford_reflns_number_all 1062
_cod_data_source_file d0ce01636e4.cif
_cod_data_source_block MH_0p4GPa
_cod_depositor_comments
;
The following automatic conversions were performed:

data item '_exptl_crystal_density_meas' value 'not measured' was
changed to '?' -- the value is perceived as not measured.

Automatic conversion script
Id: cif_fix_values 7556 2019-12-06 15:28:31Z antanas 

 Adding full bibliography for 7241947--7241956.cif.
;
_cod_original_sg_symbol_H-M 'C 1 c 1 '
_cod_original_formula_sum 'C12 H8 Cl5 N1 O1'
_cod_database_code 7241947
_oxford_refine_reflns_threshold_expression I>-3.0\s(I)
_oxford_refine_ls_r_factor_all 0.0933
_oxford_refine_ls_wr_factor_all 0.1567
_oxford_hooft_y 0.
_oxford_bijvoet_difference 0.
_oxford_refined_flack_x 0.1(10)

loop_
_symmetry_equiv_pos_as_xyz
x,y,z
x+1/2,y+1/2,z
x,-y,z+1/2
x+1/2,-y+1/2,z+1/2

loop_
_atom_site_label
_atom_site_type_symbol
_atom_site_fract_x
_atom_site_fract_y
_atom_site_fract_z
_atom_site_U_iso_or_equiv
_atom_site_occupancy
_atom_site_adp_type
_atom_site_refinement_flags_posn
_atom_site_refinement_flags_adp
_atom_site_refinement_flags_occupancy
_atom_site_disorder_assembly
_atom_site_disorder_group
_atom_site_attached_hydrogens
Cl6 Cl 1.0719(13) 0.57683(16) 0.5778(5) 0.0590 1.0000 Uani D U . . . .
C6 C 0.927(4) 0.6237(3) 0.4963(7) 0.0402(15) 1.0000 Uiso D U . . . .
C5 C 0.963(4) 0.6206(3) 0.3897(7) 0.0395(15) 1.0000 Uiso D U . . . .
Cl5 Cl 1.1388(12) 0.56895(14) 0.3407(5) 0.0523 1.0000 Uani D U . . . .
C4 C 0.855(4) 0.6591(3) 0.3251(6) 0.0404(15) 1.0000 Uiso D U . . . .
Cl4 Cl 0.8982(13) 0.65534(15) 0.1953(4) 0.0525 1.0000 Uani D U . . . .
C3 C 0.708(4) 0.7007(3) 0.3660(7) 0.0411(15) 1.0000 Uiso D U . . . .
Cl3 Cl 0.5745(12) 0.74782(14) 0.2858(5) 0.0525 1.0000 Uani D U . . . .
C2 C 0.673(4) 0.7030(3) 0.4712(7) 0.0405(15) 1.0000 Uiso D U . . . .
C1 C 0.784(4) 0.6651(3) 0.5375(7) 0.0424(15) 1.0000 Uiso D U . . . .
O1 O 0.743(2) 0.6706(3) 0.6379(8) 0.0456(19) 1.0000 Uiso D U . . . .
Cl2 Cl 0.5126(12) 0.75483(14) 0.5250(5) 0.0519 1.0000 Uani D U . . . .
N11 N 0.675(4) 0.6088(5) 0.7896(10) 0.061(2) 1.0000 Uiso D U . . . .
C11 C 0.566(4) 0.6366(4) 0.8644(12) 0.060(2) 1.0000 Uiso D U . . . .
C12 C 0.475(4) 0.6189(4) 0.9546(11) 0.061(2) 1.0000 Uiso D U . . . .
C15 C 0.718(5) 0.5616(5) 0.8131(11) 0.060(2) 1.0000 Uiso D U . . . .
C14 C 0.644(4) 0.5414(4) 0.9056(11) 0.060(2) 1.0000 Uiso D U . . . .
C16 C 0.433(4) 0.5496(6) 1.0814(11) 0.060(3) 1.0000 Uiso D U . . . .
C13 C 0.514(5) 0.5704(4) 0.9784(10) 0.060(2) 1.0000 Uiso D U . . . .
H111 H 0.5383 0.6695 0.8504 0.0628 1.0000 Uiso R . . . . .
H121 H 0.3879 0.6402 1.0014 0.0648 1.0000 Uiso R . . . . .
H151 H 0.8034 0.5407 0.7656 0.0700 1.0000 Uiso R . . . . .
H141 H 0.6731 0.5083 0.9178 0.0698 1.0000 Uiso R . . . . .
H162 H 0.3414 0.5174 1.0701 0.0929 1.0000 Uiso R . . . . .
H161 H 0.6406 0.5484 1.1288 0.0931 1.0000 Uiso R . . . . .
H163 H 0.2589 0.5694 1.1089 0.0929 1.0000 Uiso R . . . . .
H11 H 0.7217 0.6512 0.6847 0.0650 1.0000 Uiso R . . . . .

loop_
_atom_site_aniso_label
_atom_site_aniso_U_11
_atom_site_aniso_U_22
_atom_site_aniso_U_33
_atom_site_aniso_U_23
_atom_site_aniso_U_13
_atom_site_aniso_U_12
Cl6 0.069(3) 0.048(2) 0.060(4) 0.014(2) 0.009(3) 0.011(2)
Cl5 0.053(3) 0.037(2) 0.070(5) -0.005(2) 0.019(3) -0.0008(19)
Cl4 0.075(3) 0.041(2) 0.042(2) 0.003(2) 0.010(3) -0.000(2)
Cl3 0.058(3) 0.038(2) 0.061(4) 0.007(2) 0.002(3) -0.001(2)
Cl2 0.059(3) 0.038(2) 0.058(4) -0.004(2) 0.006(3) 0.007(2)

loop_
_atom_type_symbol
_atom_type_scat_dispersion_real
_atom_type_scat_dispersion_imag
_atom_type_scat_Cromer_Mann_a1
_atom_type_scat_Cromer_Mann_b1
_atom_type_scat_Cromer_Mann_a2
_atom_type_scat_Cromer_Mann_b2
_atom_type_scat_Cromer_Mann_a3
_atom_type_scat_Cromer_Mann_b3
_atom_type_scat_Cromer_Mann_a4
_atom_type_scat_Cromer_Mann_b4
_atom_type_scat_Cromer_Mann_c
_atom_type_scat_source
C 0.0009 0.0008 2.3100 20.8439 1.0200 10.2075 1.5886 0.5687 0.8650 51.6512 0.2156 'International Tables Vol C 4.2.6.8 and 6.1.1.4'
H 0.0000 0.0000 0.4930 10.5109 0.3229 26.1257 0.1402 3.1424 0.0408 57.7998 0.0030 'International Tables Vol C 4.2.6.8 and 6.1.1.4'
N 0.0022 0.0016 12.2126 0.0057 3.1322 9.8933 2.0125 28.9975 1.1663 0.5826 -11.5290 'International Tables Vol C 4.2.6.8 and 6.1.1.4'
O 0.0045 0.0030 3.0485 13.2771 2.2868 5.7011 1.5463 0.3239 0.8670 32.9089 0.2508 'International Tables Vol C 4.2.6.8 and 6.1.1.4'
Cl 0.0867 0.0837 11.4604 0.0104 7.1964 1.1662 6.2556 18.5194 1.6455 47.7784 -9.5574 'International Tables Vol C 4.2.6.8 and 6.1.1.4'

loop_
_geom_angle_atom_site_label_1
_geom_angle_site_symmetry_1
_geom_angle_atom_site_label_2
_geom_angle_site_symmetry_2
_geom_angle_atom_site_label_3
_geom_angle_site_symmetry_3
_geom_angle
_geom_angle_publ_flag
Cl6 . C6 . C5 . 120.1(5) yes
Cl6 . C6 . C1 . 119.5(5) yes
C5 . C6 . C1 . 120.4(5) yes
C6 . C5 . Cl5 . 119.5(5) yes
C6 . C5 . C4 . 119.7(5) yes
Cl5 . C5 . C4 . 120.9(5) yes
C5 . C4 . Cl4 . 119.6(5) yes
C5 . C4 . C3 . 120.2(5) yes
Cl4 . C4 . C3 . 120.2(5) yes
C4 . C3 . Cl3 . 119.8(5) yes
C4 . C3 . C2 . 119.5(5) yes
Cl3 . C3 . C2 . 120.7(5) yes
C3 . C2 . C1 . 121.3(5) yes
C3 . C2 . Cl2 . 120.6(5) yes
C1 . C2 . Cl2 . 118.0(5) yes
C6 . C1 . C2 . 119.0(6) yes
C6 . C1 . O1 . 123.7(6) yes
C2 . C1 . O1 . 117.3(6) yes
C1 . O1 . H11 . 132.7 no
C11 . N11 . C15 . 115.5(7) yes
N11 . C11 . C12 . 123.6(7) yes
N11 . C11 . H111 . 117.2 no
C12 . C11 . H111 . 119.1 no
C11 . C12 . C13 . 120.9(7) yes
C11 . C12 . H121 . 118.9 no
C13 . C12 . H121 . 120.3 no
N11 . C15 . C14 . 123.9(7) yes
N11 . C15 . H151 . 119.6 no
C14 . C15 . H151 . 116.4 no
C15 . C14 . C13 . 119.1(7) yes
C15 . C14 . H141 . 120.8 no
C13 . C14 . H141 . 120.1 no
C13 . C16 . H162 . 108.6 no
C13 . C16 . H161 . 110.5 no
H162 . C16 . H161 . 109.7 no
C13 . C16 . H163 . 108.8 no
H162 . C16 . H163 . 108.7 no
H161 . C16 . H163 . 110.5 no
C16 . C13 . C12 . 122.6(7) yes
C16 . C13 . C14 . 120.5(7) yes
C12 . C13 . C14 . 116.9(6) yes

loop_
_geom_bond_atom_site_label_1
_geom_bond_site_symmetry_1
_geom_bond_atom_site_label_2
_geom_bond_site_symmetry_2
_geom_bond_distance
_geom_bond_publ_flag
Cl6 . C6 . 1.721(8) yes
C6 . C5 . 1.400(8) yes
C6 . C1 . 1.390(8) yes
C5 . Cl5 . 1.717(7) yes
C5 . C4 . 1.385(8) yes
C4 . Cl4 . 1.704(8) yes
C4 . C3 . 1.397(8) yes
C3 . Cl3 . 1.706(8) yes
C3 . C2 . 1.381(8) yes
C2 . C1 . 1.389(8) yes
C2 . Cl2 . 1.722(7) yes
C1 . O1 . 1.330(9) yes
O1 . H11 . 0.816 no
N11 . C11 . 1.330(9) yes
N11 . C15 . 1.337(9) yes
C11 . C12 . 1.341(10) yes
C11 . H111 . 0.925 no
C12 . C13 . 1.371(9) yes
C12 . H121 . 0.924 no
C15 . C14 . 1.372(10) yes
C15 . H151 . 0.924 no
C14 . C13 . 1.363(9) yes
C14 . H141 . 0.926 no
C16 . C13 . 1.508(10) yes
C16 . H162 . 0.956 no
C16 . H161 . 0.957 no
C16 . H163 . 0.956 no

loop_
_geom_hbond_atom_site_label_D
_geom_hbond_site_symmetry_D
_geom_hbond_atom_site_label_H
_geom_hbond_site_symmetry_H
_geom_hbond_atom_site_label_A
_geom_hbond_site_symmetry_A
_geom_hbond_angle_DHA
_geom_hbond_distance_DH
_geom_hbond_distance_HA
_geom_hbond_distance_DA
_geom_hbond_publ_flag
O1 . H11 . N11 . 179 0.82 1.81 2.624(18) yes
O1 . H11 . C11 . 148 0.82 2.48 3.206(18) yes
